data_1539717
loop_
_publ_author_name
'Dascoulidou, A.'
'Bronger, W.'
'Mueller, P.'

_publ_section_title
;
 Ternaere Mangan-Verbindungen A Mn X (A= Mg, Ca, Sr, oder Ba; X= Si, Ge
 oder Sn): Neutronenbeugungsuntersuchungen zur Charakterisierung der
 magnetischen Eigenschaften
;
_journal_name_full 'Zeitschrift fuer Anorganische und Allgemeine Chemie'
_journal_page_first 124
_journal_page_last 128
_journal_volume 624
_journal_year 1998
_chemical_formula_sum 'Ca Mn Sn'
_space_group_IT_number 129
_symmetry_space_group_name_Hall 'P 4ab 2ab -1ab'
_symmetry_space_group_name_H-M 'P 4/n m m :1'
_cell_angle_alpha 90
_cell_angle_beta 90
_cell_angle_gamma 90
_cell_formula_units_Z 2
_cell_length_a 4.484
_cell_length_b 4.484
_cell_length_c 7.507
_cell_volume 150.938
_citation_journal_id_ASTM ZAACAB
_cod_data_source_file Dascoulidou_ZAACAB_1998_1814.cif
_cod_data_source_block Ca1Mn1Sn1
_cod_original_cell_volume 150.9377
_cod_original_sg_symbol_Hall '-P 4a 2a (x-1/4,y+1/4,z)'
_cod_original_formula_sum 'Ca1 Mn1 Sn1'
_cod_database_code 1539717

loop_
_symmetry_equiv_pos_as_xyz
x,y,z
-y+1/2,x+1/2,z
-x,-y,z
y+1/2,-x+1/2,z
x+1/2,-y+1/2,-z
y,x,-z
-x+1/2,y+1/2,-z
-y,-x,-z
-x+1/2,-y+1/2,-z
y,-x,-z
x+1/2,y+1/2,-z
-y,x,-z
-x,y,z
-y+1/2,-x+1/2,z
x,-y,z
y+1/2,x+1/2,z

loop_
_atom_site_label
_atom_site_type_symbol
_atom_site_fract_x
_atom_site_fract_y
_atom_site_fract_z
_atom_site_occupancy
_atom_site_U_iso_or_equiv
Mn1 Mn 0 0 0 1 0.0
Sn1 Sn 0 0.5 0.737 1 0.0
Ca1 Ca 0 0.5 0.168 1 0.0
